data_7033354
loop_
_publ_author_name
'Basu Baul, Tushar S.'
'Kundu, Sajal'
'Singh, Palwinder'
'Shaveta, ?'
'Guedes da Silva, M F\'atima C'

_publ_section_title
;
 Insight into inhibition of the human amyloid beta protein precursor (APP:
 PDB ID ) using (E)-N-(pyridin-2-ylmethylene)arylamine (LR) models:
 structure elucidation of a family of ZnX2-LR complexes.
;
_journal_issue 5
_journal_name_full 'Dalton transactions (Cambridge, England : 2003)'
_journal_page_first 2359
_journal_page_last 2369
_journal_paper_doi 10.1039/c4dt03151b
_journal_volume 44
_journal_year 2015
_chemical_formula_moiety 'C13 H14 N4 O8 Zn'
_chemical_formula_sum 'C13 H14 N4 O8 Zn'
_chemical_formula_weight 419.65
_chemical_melting_point 484
_chemical_name_systematic
; 
 ? 
;
_space_group_IT_number 14
_symmetry_cell_setting monoclinic
_symmetry_Int_Tables_number 14
_symmetry_space_group_name_Hall '-P 2ybc'
_symmetry_space_group_name_H-M 'P 1 21/c 1'
_atom_sites_solution_hydrogens mixed
_atom_sites_solution_primary direct
_atom_sites_solution_secondary difmap
_audit_creation_date 30-Nov-2011
_audit_creation_method SHELXL-97
_audit_update_record
;
2014-09-12 deposited with the CCDC.
2014-12-05 downloaded from the CCDC.
;
_cell_angle_alpha 90.00
_cell_angle_beta 91.5686(12)
_cell_angle_gamma 90.00
_cell_formula_units_Z 4
_cell_length_a 7.98966(12)
_cell_length_b 13.78110(19)
_cell_length_c 14.55242(18)
_cell_measurement_reflns_used 8526
_cell_measurement_temperature 160(1)
_cell_measurement_theta_max 29.4729
_cell_measurement_theta_min 2.5451
_cell_volume 1601.71(4)
_computing_cell_refinement 'CrysAlisPro, Version 1.171.35.19 (Agilent Technologies, 2011)'
_computing_data_collection 'CrysAlisPro, Version 1.171.35.19 (Agilent Technologies, 2011)'
_computing_data_reduction 'CrysAlisPro, Version 1.171.35.19 (Agilent Technologies, 2011)'
_computing_molecular_graphics 'ORTEPII (Johnson, 1976)'
_computing_publication_material 'SHELXL97 and PLATON (Spek, 2009)'
_computing_structure_refinement 'SHELXL97 (Sheldrick, 2008)'
_computing_structure_solution 'SHELXS97 (Sheldrick, 2008)'
_diffrn_ambient_temperature 160(1)
_diffrn_detector 'Atlas CCD camera on \k goniostat'
_diffrn_detector_area_resol_mean 10.3801
_diffrn_measured_fraction_theta_full 0.999
_diffrn_measured_fraction_theta_max 0.894
_diffrn_measurement_device_type 'Oxford Diffraction SuperNova, dual radiation diffractometer'
_diffrn_measurement_method '\w scans'
_diffrn_radiation_monochromator mirror
_diffrn_radiation_source 'SuperNova (Mo) X-ray Source'
_diffrn_radiation_type 'Mo K\a'
_diffrn_radiation_wavelength 0.71073
_diffrn_reflns_av_R_equivalents 0.0294
_diffrn_reflns_av_sigmaI/netI 0.0276
_diffrn_reflns_limit_h_max 10
_diffrn_reflns_limit_h_min -10
_diffrn_reflns_limit_k_max 18
_diffrn_reflns_limit_k_min -19
_diffrn_reflns_limit_l_max 19
_diffrn_reflns_limit_l_min -19
_diffrn_reflns_number 18337
_diffrn_reflns_theta_full 26.32
_diffrn_reflns_theta_max 29.54
_diffrn_reflns_theta_min 2.55
_diffrn_standards_decay_% 0
_diffrn_standards_number 0
_exptl_absorpt_coefficient_mu 1.588
_exptl_absorpt_correction_T_max 1.00000
_exptl_absorpt_correction_T_min 0.86152
_exptl_absorpt_correction_type multi-scan
_exptl_absorpt_process_details
;
Empirical absorption correction using spherical harmonics,
 implemented in SCALE3 ABSPACK scaling algorithm.
CrysAlisPro, Version 1.171.35.19 (Agilent Technologies, 2011)
;
_exptl_crystal_colour yellow
_exptl_crystal_density_diffrn 1.740
_exptl_crystal_density_method 'not measured'
_exptl_crystal_description tablet
_exptl_crystal_F_000 856
_exptl_crystal_recrystallization_method 'Re-crystallisation from solvent: MeCN'
_exptl_crystal_size_max 0.22
_exptl_crystal_size_mid 0.20
_exptl_crystal_size_min 0.08
_refine_diff_density_max 0.482
_refine_diff_density_min -0.403
_refine_diff_density_rms 0.068
_refine_ls_extinction_method none
_refine_ls_goodness_of_fit_ref 1.068
_refine_ls_hydrogen_treatment mixed
_refine_ls_matrix_type full
_refine_ls_number_parameters 244
_refine_ls_number_reflns 4003
_refine_ls_number_restraints 0
_refine_ls_restrained_S_all 1.068
_refine_ls_R_factor_all 0.0392
_refine_ls_R_factor_gt 0.0287
_refine_ls_shift/su_max 0.001
_refine_ls_shift/su_mean 0.000
_refine_ls_structure_factor_coef Fsqd
_refine_ls_weighting_details 'w=1/[\s^2^(Fo^2^)+(0.0215P)^2^+1.1055P] where P=(Fo^2^+2Fc^2^)/3'
_refine_ls_weighting_scheme calc
_refine_ls_wR_factor_gt 0.0593
_refine_ls_wR_factor_ref 0.0646
_reflns_number_gt 3382
_reflns_number_total 4003
_reflns_threshold_expression 'I > 2\s(I)'
_cod_data_source_file c4dt03151b2.cif
_cod_data_source_block 4
_cod_depositor_comments
;Adding full bibliography for 7033351--7033355.cif.

The following automatic conversions were performed:

'_atom_sites_solution_hydrogens' value 'geom & difmap' was changed to
'mixed'.

Automatic conversion script
Id: cif_fix_values 6452 2018-10-05 10:23:21Z andrius 
;
_cod_database_code 7033354

loop_
_symmetry_equiv_pos_as_xyz
'x, y, z'
'-x, y+1/2, -z+1/2'
'-x, -y, -z'
'x, -y-1/2, z-1/2'

loop_
_atom_site_label
_atom_site_type_symbol
_atom_site_fract_x
_atom_site_fract_y
_atom_site_fract_z
_atom_site_U_iso_or_equiv
_atom_site_adp_type
_atom_site_occupancy
_atom_site_symmetry_multiplicity
_atom_site_calc_flag
_atom_site_refinement_flags
Zn1 Zn 0.71015(2) 0.773111(14) 0.029236(13) 0.01657(7) Uani 1 1 d .
O1 O 0.98502(16) 0.80533(9) 0.08181(9) 0.0227(3) Uani 1 1 d .
O2 O 0.84375(16) 0.69201(9) -0.06780(8) 0.0212(3) Uani 1 1 d .
O3 O 0.64328(19) 0.72301(12) -0.16807(10) 0.0371(4) Uani 1 1 d .
O4 O 0.8479(2) 0.62905(11) -0.20388(9) 0.0350(4) Uani 1 1 d .
O5 O 0.73958(16) 0.89100(9) -0.05662(9) 0.0244(3) Uani 1 1 d .
O6 O 0.60212(17) 0.99069(9) -0.14545(8) 0.0237(3) Uani 1 1 d .
O7 O 0.46889(16) 0.90006(10) -0.04952(9) 0.0244(3) Uani 1 1 d .
O8 O 0.6389(2) 0.86318(12) 0.13392(10) 0.0391(4) Uani 1 1 d .
H8A H 0.689(4) 0.863(2) 0.1828(19) 0.054(8) Uiso 1 1 d .
H8B H 0.580(3) 0.908(2) 0.1319(18) 0.047(8) Uiso 1 1 d .
N1 N 0.50104(18) 0.67904(11) 0.02832(9) 0.0179(3) Uani 1 1 d .
N2 N 0.78356(18) 0.66829(11) 0.13105(9) 0.0168(3) Uani 1 1 d .
N3 N 0.7768(2) 0.68187(12) -0.14810(10) 0.0238(3) Uani 1 1 d .
N4 N 0.60045(19) 0.92763(11) -0.08403(10) 0.0184(3) Uani 1 1 d .
C1 C 0.5150(2) 0.60749(13) 0.09136(11) 0.0184(4) Uani 1 1 d .
C2 C 0.3905(2) 0.53927(14) 0.10329(13) 0.0239(4) Uani 1 1 d .
H2 H 0.4033 0.4902 0.1488 0.029 Uiso 1 1 calc R
C3 C 0.2469(2) 0.54357(14) 0.04800(14) 0.0256(4) Uani 1 1 d .
H3 H 0.1596 0.4976 0.0550 0.031 Uiso 1 1 calc R
C4 C 0.2328(2) 0.61561(14) -0.01742(13) 0.0252(4) Uani 1 1 d .
H4 H 0.1362 0.6197 -0.0568 0.030 Uiso 1 1 calc R
C5 C 0.3624(2) 0.68231(14) -0.02491(13) 0.0219(4) Uani 1 1 d .
H5 H 0.3518 0.7322 -0.0697 0.026 Uiso 1 1 calc R
C6 C 0.6711(2) 0.60533(13) 0.14677(12) 0.0203(4) Uani 1 1 d .
H6 H 0.6880 0.5579 0.1935 0.024 Uiso 1 1 calc R
C7 C 0.9401(2) 0.67265(13) 0.17837(11) 0.0185(4) Uani 1 1 d .
C8 C 0.9930(3) 0.60945(16) 0.24779(13) 0.0275(4) Uani 1 1 d .
H8 H 0.9205 0.5595 0.2677 0.033 Uiso 1 1 calc R
C9 C 1.1512(3) 0.61921(18) 0.28801(13) 0.0334(5) Uani 1 1 d .
H9 H 1.1877 0.5757 0.3351 0.040 Uiso 1 1 calc R
C10 C 1.2558(3) 0.69257(17) 0.25946(13) 0.0300(5) Uani 1 1 d .
H10 H 1.3647 0.6984 0.2868 0.036 Uiso 1 1 calc R
C11 C 1.2047(2) 0.75768(15) 0.19172(13) 0.0246(4) Uani 1 1 d .
H11 H 1.2766 0.8087 0.1736 0.029 Uiso 1 1 calc R
C12 C 1.0467(2) 0.74707(13) 0.15084(12) 0.0191(4) Uani 1 1 d .
C13 C 1.0848(3) 0.88581(15) 0.05358(17) 0.0377(5) Uani 1 1 d .
H13A H 1.0291 0.9184 0.0013 0.056 Uiso 1 1 calc R
H13B H 1.1949 0.8624 0.0354 0.056 Uiso 1 1 calc R
H13C H 1.0987 0.9316 0.1047 0.056 Uiso 1 1 calc R

loop_
_atom_site_aniso_label
_atom_site_aniso_U_11
_atom_site_aniso_U_22
_atom_site_aniso_U_33
_atom_site_aniso_U_23
_atom_site_aniso_U_13
_atom_site_aniso_U_12
Zn1 0.01706(11) 0.01674(11) 0.01579(10) 0.00258(8) -0.00163(7) -0.00074(8)
O1 0.0209(7) 0.0205(6) 0.0265(7) 0.0048(5) -0.0058(5) -0.0042(5)
O2 0.0235(7) 0.0247(7) 0.0149(6) -0.0009(5) -0.0037(5) 0.0024(6)
O3 0.0277(8) 0.0547(10) 0.0281(8) 0.0038(7) -0.0127(6) 0.0014(7)
O4 0.0541(10) 0.0294(8) 0.0222(7) -0.0070(6) 0.0108(7) -0.0043(7)
O5 0.0188(7) 0.0234(7) 0.0308(7) 0.0097(6) -0.0030(5) 0.0032(5)
O6 0.0295(7) 0.0220(7) 0.0196(6) 0.0077(5) 0.0001(5) 0.0038(6)
O7 0.0195(7) 0.0288(7) 0.0250(7) 0.0021(6) 0.0013(5) -0.0039(6)
O8 0.0561(11) 0.0403(9) 0.0202(7) -0.0092(7) -0.0133(7) 0.0308(9)
N1 0.0165(7) 0.0194(7) 0.0177(7) 0.0019(6) 0.0001(6) -0.0003(6)
N2 0.0172(7) 0.0200(7) 0.0134(6) -0.0003(6) -0.0003(5) 0.0018(6)
N3 0.0308(9) 0.0232(8) 0.0176(7) 0.0019(6) 0.0014(6) -0.0092(7)
N4 0.0219(8) 0.0169(7) 0.0162(7) -0.0007(6) -0.0020(6) 0.0006(6)
C1 0.0182(9) 0.0193(9) 0.0178(8) 0.0003(7) 0.0023(7) 0.0006(7)
C2 0.0252(10) 0.0202(9) 0.0264(9) 0.0031(7) 0.0037(8) -0.0029(8)
C3 0.0199(9) 0.0219(9) 0.0354(10) -0.0028(8) 0.0046(8) -0.0056(8)
C4 0.0170(9) 0.0270(10) 0.0315(10) -0.0035(8) -0.0041(8) -0.0005(8)
C5 0.0190(9) 0.0222(9) 0.0244(9) 0.0020(7) -0.0027(7) 0.0017(8)
C6 0.0228(9) 0.0222(9) 0.0160(8) 0.0046(7) 0.0001(7) 0.0015(8)
C7 0.0159(9) 0.0247(9) 0.0147(8) -0.0022(7) -0.0006(6) 0.0033(7)
C8 0.0255(10) 0.0367(11) 0.0202(9) 0.0081(8) -0.0006(7) 0.0025(9)
C9 0.0296(11) 0.0508(14) 0.0194(9) 0.0062(9) -0.0061(8) 0.0097(10)
C10 0.0212(10) 0.0464(13) 0.0220(9) -0.0082(9) -0.0069(8) 0.0056(9)
C11 0.0197(9) 0.0304(10) 0.0235(9) -0.0091(8) -0.0023(7) -0.0003(8)
C12 0.0193(9) 0.0221(9) 0.0158(8) -0.0049(7) -0.0020(7) 0.0021(7)
C13 0.0277(11) 0.0256(11) 0.0592(15) 0.0134(10) -0.0092(10) -0.0096(9)

loop_
_atom_type_symbol
_atom_type_description
_atom_type_number_in_cell
_atom_type_scat_dispersion_real
_atom_type_scat_dispersion_imag
_atom_type_scat_source
C C 52 0.0033 0.0016
; International Tables for Crystallography (1992). 
Vol. C, Tables 4.2.6.8 and 6.1.1.4
;
H H 56 0.0000 0.0000
; International Tables for Crystallography (1992). 
Vol. C, Tables 4.2.6.8 and 6.1.1.4
;
N N 16 0.0061 0.0033
; International Tables for Crystallography (1992). 
Vol. C, Tables 4.2.6.8 and 6.1.1.4
;
O O 32 0.0106 0.0060
; International Tables for Crystallography (1992). 
Vol. C, Tables 4.2.6.8 and 6.1.1.4
;
Zn Zn 4 0.2839 1.4301
; International Tables for Crystallography (1992). 
Vol. C, Tables 4.2.6.8 and 6.1.1.4
;

loop_
_geom_angle_atom_site_label_1
_geom_angle_atom_site_label_2
_geom_angle_atom_site_label_3
_geom_angle
O8 Zn1 O5 90.67(6)
O8 Zn1 O2 165.69(6)
O5 Zn1 O2 86.78(5)
O8 Zn1 N1 98.05(7)
O5 Zn1 N1 125.52(5)
O2 Zn1 N1 94.88(5)
O8 Zn1 N2 88.32(6)
O5 Zn1 N2 156.30(5)
O2 Zn1 N2 88.38(5)
N1 Zn1 N2 78.00(5)
O8 Zn1 O1 85.40(6)
O5 Zn1 O1 85.84(5)
O2 Zn1 O1 80.37(5)
N1 Zn1 O1 148.19(5)
N2 Zn1 O1 70.48(5)
C12 O1 C13 118.22(15)
C12 O1 Zn1 116.33(11)
C13 O1 Zn1 125.16(11)
N3 O2 Zn1 117.51(11)
N4 O5 Zn1 112.82(11)
Zn1 O8 H8A 120(2)
Zn1 O8 H8B 129.2(19)
H8A O8 H8B 109(3)
C5 N1 C1 118.09(16)
C5 N1 Zn1 128.75(12)
C1 N1 Zn1 113.16(11)
C6 N2 C7 124.12(15)
C6 N2 Zn1 113.74(12)
C7 N2 Zn1 122.08(11)
O3 N3 O4 121.55(16)
O3 N3 O2 120.10(16)
O4 N3 O2 118.34(16)
O7 N4 O6 122.07(15)
O7 N4 O5 119.64(14)
O6 N4 O5 118.29(15)
N1 C1 C2 122.40(16)
N1 C1 C6 116.21(16)
C2 C1 C6 121.39(16)
C1 C2 C3 119.03(17)
C1 C2 H2 120.5
C3 C2 H2 120.5
C4 C3 C2 118.89(18)
C4 C3 H3 120.6
C2 C3 H3 120.6
C3 C4 C5 118.90(18)
C3 C4 H4 120.5
C5 C4 H4 120.5
N1 C5 C4 122.66(17)
N1 C5 H5 118.7
C4 C5 H5 118.7
N2 C6 C1 118.73(16)
N2 C6 H6 120.6
C1 C6 H6 120.6
C8 C7 C12 119.47(17)
C8 C7 N2 125.08(17)
C12 C7 N2 115.44(15)
C9 C8 C7 120.12(19)
C9 C8 H8 119.9
C7 C8 H8 119.9
C10 C9 C8 119.75(19)
C10 C9 H9 120.1
C8 C9 H9 120.1
C9 C10 C11 121.23(18)
C9 C10 H10 119.4
C11 C10 H10 119.4
C10 C11 C12 118.88(19)
C10 C11 H11 120.6
C12 C11 H11 120.6
O1 C12 C11 123.94(17)
O1 C12 C7 115.52(15)
C11 C12 C7 120.54(17)
O1 C13 H13A 109.5
O1 C13 H13B 109.5
H13A C13 H13B 109.5
O1 C13 H13C 109.5
H13A C13 H13C 109.5
H13B C13 H13C 109.5

loop_
_geom_bond_atom_site_label_1
_geom_bond_atom_site_label_2
_geom_bond_distance
Zn1 O8 2.0574(15)
Zn1 O5 2.0668(13)
Zn1 O2 2.1131(13)
Zn1 N1 2.1144(15)
Zn1 N2 2.1397(14)
Zn1 O1 2.3481(13)
O1 C12 1.367(2)
O1 C13 1.433(2)
O2 N3 1.2794(18)
O3 N3 1.236(2)
O4 N3 1.240(2)
O5 N4 1.2750(19)
O6 N4 1.2470(18)
O7 N4 1.2371(19)
O8 H8A 0.81(3)
O8 H8B 0.78(3)
N1 C5 1.335(2)
N1 C1 1.349(2)
N2 C6 1.275(2)
N2 C7 1.413(2)
C1 C2 1.383(3)
C1 C6 1.467(2)
C2 C3 1.384(3)
C2 H2 0.9500
C3 C4 1.378(3)
C3 H3 0.9500
C4 C5 1.391(3)
C4 H4 0.9500
C5 H5 0.9500
C6 H6 0.9500
C7 C8 1.391(2)
C7 C12 1.399(3)
C8 C9 1.385(3)
C8 H8 0.9500
C9 C10 1.383(3)
C9 H9 0.9500
C10 C11 1.386(3)
C10 H10 0.9500
C11 C12 1.388(3)
C11 H11 0.9500
C13 H13A 0.9800
C13 H13B 0.9800
C13 H13C 0.9800

loop_
_geom_hbond_atom_site_label_D
_geom_hbond_atom_site_label_H
_geom_hbond_atom_site_label_A
_geom_hbond_distance_DH
_geom_hbond_distance_HA
_geom_hbond_distance_DA
_geom_hbond_angle_DHA
_geom_hbond_site_symmetry_A
_geom_hbond_publ_flag
O8 H8A O3 0.81(3) 2.51(3) 3.116(2) 133(2) 4_576 yes
O8 H8A O4 0.81(3) 2.06(3) 2.855(2) 171(3) 4_576 yes
O8 H8B O6 0.78(3) 2.03(3) 2.795(2) 168(3) 3_675 yes

loop_
_geom_torsion_atom_site_label_1
_geom_torsion_atom_site_label_2
_geom_torsion_atom_site_label_3
_geom_torsion_atom_site_label_4
_geom_torsion
O8 Zn1 O1 C12 86.62(12)
O5 Zn1 O1 C12 177.63(12)
O2 Zn1 O1 C12 -94.93(12)
N1 Zn1 O1 C12 -11.25(17)
N2 Zn1 O1 C12 -3.23(11)
O8 Zn1 O1 C13 -87.11(16)
O5 Zn1 O1 C13 3.91(16)
O2 Zn1 O1 C13 91.35(16)
N1 Zn1 O1 C13 175.03(15)
N2 Zn1 O1 C13 -176.95(17)
O8 Zn1 O2 N3 -144.0(2)
O5 Zn1 O2 N3 -63.96(12)
N1 Zn1 O2 N3 61.44(12)
N2 Zn1 O2 N3 139.25(12)
O1 Zn1 O2 N3 -150.28(12)
O8 Zn1 O5 N4 -73.08(12)
O2 Zn1 O5 N4 121.01(11)
N1 Zn1 O5 N4 27.32(14)
N2 Zn1 O5 N4 -160.43(12)
O1 Zn1 O5 N4 -158.42(12)
O8 Zn1 N1 C5 95.93(16)
O5 Zn1 N1 C5 -0.71(18)
O2 Zn1 N1 C5 -90.24(16)
N2 Zn1 N1 C5 -177.54(16)
O1 Zn1 N1 C5 -169.81(13)
O8 Zn1 N1 C1 -83.80(12)
O5 Zn1 N1 C1 179.56(11)
O2 Zn1 N1 C1 90.04(12)
N2 Zn1 N1 C1 2.74(12)
O1 Zn1 N1 C1 10.47(18)
O8 Zn1 N2 C6 94.95(13)
O5 Zn1 N2 C6 -177.21(13)
O2 Zn1 N2 C6 -98.98(13)
N1 Zn1 N2 C6 -3.65(12)
O1 Zn1 N2 C6 -179.33(14)
O8 Zn1 N2 C7 -82.42(13)
O5 Zn1 N2 C7 5.4(2)
O2 Zn1 N2 C7 83.65(13)
N1 Zn1 N2 C7 178.99(13)
O1 Zn1 N2 C7 3.30(12)
Zn1 O2 N3 O3 3.8(2)
Zn1 O2 N3 O4 -175.14(12)
Zn1 O5 N4 O7 9.29(19)
Zn1 O5 N4 O6 -170.68(11)
C5 N1 C1 C2 -1.0(3)
Zn1 N1 C1 C2 178.73(14)
C5 N1 C1 C6 178.58(16)
Zn1 N1 C1 C6 -1.66(19)
N1 C1 C2 C3 0.8(3)
C6 C1 C2 C3 -178.82(17)
C1 C2 C3 C4 0.2(3)
C2 C3 C4 C5 -0.8(3)
C1 N1 C5 C4 0.4(3)
Zn1 N1 C5 C4 -179.35(14)
C3 C4 C5 N1 0.5(3)
C7 N2 C6 C1 -178.72(15)
Zn1 N2 C6 C1 4.0(2)
N1 C1 C6 N2 -1.6(2)
C2 C1 C6 N2 178.00(17)
C6 N2 C7 C8 0.1(3)
Zn1 N2 C7 C8 177.23(14)
C6 N2 C7 C12 179.83(16)
Zn1 N2 C7 C12 -3.1(2)
C12 C7 C8 C9 -1.2(3)
N2 C7 C8 C9 178.49(18)
C7 C8 C9 C10 0.6(3)
C8 C9 C10 C11 0.8(3)
C9 C10 C11 C12 -1.4(3)
C13 O1 C12 C11 -4.0(3)
Zn1 O1 C12 C11 -178.13(14)
C13 O1 C12 C7 176.99(17)
Zn1 O1 C12 C7 2.82(19)
C10 C11 C12 O1 -178.22(17)
C10 C11 C12 C7 0.8(3)
C8 C7 C12 O1 179.60(16)
N2 C7 C12 O1 -0.1(2)
C8 C7 C12 C11 0.5(3)
N2 C7 C12 C11 -179.20(16)
